data_1559805
loop_
_publ_author_name
'Chi, Lu-Ping'
'Li, Xiao-Ming'
'Wan, Yu-Peng'
'Li, Xin'
'Wang, Bin-Gui'

_publ_section_title
;
 Ophiobolin Sesterterpenoids and Farnesylated Phthalide Derivatives from
 the Deep Sea Cold-Seep-Derived Fungus <i>Aspergillus insuetus</i> SD-512.
;
_journal_issue 12
_journal_name_full 'Journal of natural products'
_journal_page_first 3652
_journal_page_last 3660
_journal_paper_doi 10.1021/acs.jnatprod.0c00860
_journal_volume 83
_journal_year 2020
_chemical_absolute_configuration ad
_chemical_formula_sum 'C25 H38 O2'
_chemical_formula_weight 370.55
_space_group_crystal_system monoclinic
_space_group_IT_number 4
_space_group_name_Hall 'P 2yb'
_space_group_name_H-M_alt 'P 1 21 1'
_atom_sites_solution_hydrogens geom
_audit_creation_method SHELXL-2018/3
_cell_angle_alpha 90
_cell_angle_beta 105.919(3)
_cell_angle_gamma 90
_cell_formula_units_Z 2
_cell_length_a 11.5452(14)
_cell_length_b 6.0471(7)
_cell_length_c 16.751(2)
_cell_measurement_reflns_used 637
_cell_measurement_temperature 293(2)
_cell_measurement_theta_max 63.8110
_cell_measurement_theta_min 4.1640
_cell_volume 1124.6(2)
_computing_structure_refinement 'SHELXL-2018/3 (Sheldrick, 2018)'
_diffrn_ambient_temperature 293(2)
_diffrn_detector 'CCD plate'
_diffrn_detector_area_resol_mean 8.1281
_diffrn_detector_type Eos
_diffrn_measured_fraction_theta_full 0.994
_diffrn_measured_fraction_theta_max 0.994
_diffrn_measurement_device_type 'Xcalibur, Eos, Gemini'
_diffrn_radiation_type CuK\a
_diffrn_radiation_wavelength 1.54178
_diffrn_reflns_av_R_equivalents 0.0469
_diffrn_reflns_av_unetI/netI 0.1050
_diffrn_reflns_Laue_measured_fraction_full 0.994
_diffrn_reflns_Laue_measured_fraction_max 0.994
_diffrn_reflns_limit_h_max 12
_diffrn_reflns_limit_h_min -13
_diffrn_reflns_limit_k_max 7
_diffrn_reflns_limit_k_min -5
_diffrn_reflns_limit_l_max 19
_diffrn_reflns_limit_l_min -19
_diffrn_reflns_number 3645
_diffrn_reflns_point_group_measured_fraction_full 0.694
_diffrn_reflns_point_group_measured_fraction_max 0.694
_diffrn_reflns_theta_full 66.007
_diffrn_reflns_theta_max 66.007
_diffrn_reflns_theta_min 2.743
_exptl_absorpt_coefficient_mu 0.512
_exptl_absorpt_correction_T_max 0.9506
_exptl_absorpt_correction_T_min 0.8615
_exptl_absorpt_correction_type multi-scan
_exptl_absorpt_process_details sadabs
_exptl_crystal_colour colorless
_exptl_crystal_density_diffrn 1.094
_exptl_crystal_description needle
_exptl_crystal_F_000 408
_exptl_crystal_size_max 0.300
_exptl_crystal_size_mid 0.140
_exptl_crystal_size_min 0.100
_refine_diff_density_max 0.231
_refine_diff_density_min -0.145
_refine_diff_density_rms 0.036
_refine_ls_abs_structure_details
;
 Flack x determined using 262 quotients [(I+)-(I-)]/[(I+)+(I-)]
 (Parsons, Flack and Wagner, Acta Cryst. B69 (2013) 249-259).
;
_refine_ls_abs_structure_Flack 0.2(4)
_refine_ls_extinction_coef 0.0071(3)
_refine_ls_extinction_expression Fc^*^=kFc[1+0.001xFc^2^\l^3^/sin(2\q)]^-1/4^
_refine_ls_extinction_method 'SHELXL-2018/3 (Sheldrick 2018)'
_refine_ls_goodness_of_fit_ref 0.967
_refine_ls_hydrogen_treatment constr
_refine_ls_matrix_type full
_refine_ls_number_parameters 251
_refine_ls_number_reflns 2716
_refine_ls_number_restraints 2
_refine_ls_restrained_S_all 1.052
_refine_ls_R_factor_all 0.1050
_refine_ls_R_factor_gt 0.0562
_refine_ls_shift/su_max 0.000
_refine_ls_shift/su_mean 0.000
_refine_ls_structure_factor_coef Fsqd
_refine_ls_weighting_details 'w=1/[\s^2^(Fo^2^)+(0.0002P)^2^] where P=(Fo^2^+2Fc^2^)/3'
_refine_ls_weighting_scheme calc
_refine_ls_wR_factor_gt 0.0569
_refine_ls_wR_factor_ref 0.0773
_reflns_Friedel_coverage 0.263
_reflns_Friedel_fraction_full 0.323
_reflns_Friedel_fraction_max 0.323
_reflns_number_gt 1488
_reflns_number_total 2716
_reflns_threshold_expression 'I > 2\s(I)'
_cod_data_source_file np0c00860_si_002.cif
_cod_data_source_block 190729a
_cod_depositor_comments 'Adding full bibliography for 1559804--1559806.cif.'
_cod_original_sg_symbol_H-M 'P 21'
_cod_database_code 1559805
_shelx_shelxl_version_number 2018/3
_shelx_space_group_comment
;
The symmetry employed for this shelxl refinement is uniquely defined
by the following loop, which should always be used as a source of
symmetry information in preference to the above space-group names.
They are only intended as comments.
;
_shelx_estimated_absorpt_t_min 0.861
_shelx_estimated_absorpt_t_max 0.951

loop_
_space_group_symop_operation_xyz
'x, y, z'
'-x, y+1/2, -z'

loop_
_atom_site_label
_atom_site_type_symbol
_atom_site_fract_x
_atom_site_fract_y
_atom_site_fract_z
_atom_site_U_iso_or_equiv
_atom_site_adp_type
_atom_site_occupancy
_atom_site_site_symmetry_order
_atom_site_calc_flag
_atom_site_refinement_flags_posn
_atom_site_refinement_flags_adp
_atom_site_refinement_flags_occupancy
_atom_site_disorder_assembly
_atom_site_disorder_group
O1 O 0.8664(4) 1.0445(7) 0.3563(3) 0.0816(15) Uani 1 1 d . . . . .
O2 O 0.9343(3) 0.4892(7) 0.3256(3) 0.0716(13) Uani 1 1 d . . . . .
H2 H 0.910394 0.363539 0.330455 0.107 Uiso 1 1 calc R U . . .
C1 C 0.8312(6) 0.8933(10) 0.3916(4) 0.065(2) Uani 1 1 d . . . . .
C2 C 0.8716(6) 0.8306(11) 0.4779(4) 0.070(2) Uani 1 1 d . . . . .
H2A H 0.932471 0.902691 0.517289 0.084 Uiso 1 1 calc R U . . .
C3 C 0.8111(5) 0.6570(10) 0.4942(4) 0.0522(16) Uani 1 1 d . . . . .
C4 C 0.7157(4) 0.5776(9) 0.4178(3) 0.0466(15) Uani 1 1 d . . . . .
H4 H 0.737045 0.429033 0.403279 0.056 Uiso 1 1 calc R U . . .
C5 C 0.7285(5) 0.7422(8) 0.3499(3) 0.0461(15) Uani 1 1 d . . . . .
H5 H 0.655825 0.834234 0.337378 0.055 Uiso 1 1 calc DR U . . .
C6 C 0.7285(5) 0.6301(10) 0.2691(3) 0.0489(15) Uani 1 1 d . . . . .
C7 C 0.6331(5) 0.5554(10) 0.2126(3) 0.0553(16) Uani 1 1 d . . . . .
H7 H 0.651963 0.481141 0.169197 0.066 Uiso 1 1 calc R U . . .
C8 C 0.4999(4) 0.5659(9) 0.2041(3) 0.0512(16) Uani 1 1 d . . . . .
H8A H 0.467723 0.419657 0.187489 0.061 Uiso 1 1 calc R U . . .
H8B H 0.465142 0.664003 0.157919 0.061 Uiso 1 1 calc R U . . .
C9 C 0.4499(4) 0.6389(9) 0.2765(3) 0.0429(14) Uani 1 1 d . . . . .
H9 H 0.484186 0.784944 0.294093 0.051 Uiso 1 1 calc DR U . . .
C10 C 0.4877(5) 0.4835(9) 0.3554(3) 0.0453(14) Uani 1 1 d . . . . .
C11 C 0.5883(4) 0.5723(9) 0.4286(3) 0.0463(14) Uani 1 1 d . . . . .
H11A H 0.567065 0.721634 0.440358 0.056 Uiso 1 1 calc R U . . .
H11B H 0.590088 0.482982 0.476981 0.056 Uiso 1 1 calc R U . . .
C12 C 0.3700(4) 0.4700(11) 0.3821(3) 0.0571(17) Uani 1 1 d . . . . .
H12A H 0.366812 0.333582 0.411908 0.069 Uiso 1 1 calc R U . . .
H12B H 0.363791 0.593845 0.417496 0.069 Uiso 1 1 calc R U . . .
C13 C 0.2694(5) 0.4772(11) 0.3017(3) 0.0619(18) Uani 1 1 d . . . . .
H13A H 0.263478 0.338728 0.271566 0.074 Uiso 1 1 calc R U . . .
H13B H 0.192452 0.509906 0.311810 0.074 Uiso 1 1 calc R U . . .
C14 C 0.3099(4) 0.6643(10) 0.2551(3) 0.0483(15) Uani 1 1 d . . . . .
H14 H 0.296062 0.800277 0.282939 0.058 Uiso 1 1 calc R U . . .
C15 C 0.2420(5) 0.6953(11) 0.1637(3) 0.0539(16) Uani 1 1 d . . . . .
H15 H 0.270737 0.584916 0.130820 0.065 Uiso 1 1 calc R U . . .
C16 C 0.2655(6) 0.9283(10) 0.1335(3) 0.070(2) Uani 1 1 d . . . . .
H16A H 0.225304 1.035672 0.159745 0.084 Uiso 1 1 calc R U . . .
H16B H 0.351230 0.957717 0.152704 0.084 Uiso 1 1 calc R U . . .
C17 C 0.2241(6) 0.9666(12) 0.0390(3) 0.084(2) Uani 1 1 d . . . . .
H17A H 0.139770 0.927459 0.017802 0.100 Uiso 1 1 calc R U . . .
H17B H 0.232936 1.121653 0.027069 0.100 Uiso 1 1 calc R U . . .
C18 C 0.2978(6) 0.8292(11) -0.0027(4) 0.073(2) Uani 1 1 d . . . . .
H18 H 0.379637 0.861322 0.011230 0.087 Uiso 1 1 calc R U . . .
C19 C 0.2616(8) 0.6681(13) -0.0568(4) 0.082(2) Uani 1 1 d . . . . .
C20 C 0.3513(7) 0.5434(13) -0.0920(4) 0.138(4) Uani 1 1 d . . . . .
H20A H 0.431646 0.589082 -0.063576 0.206 Uiso 1 1 calc R U . . .
H20B H 0.335495 0.575172 -0.150105 0.206 Uiso 1 1 calc R U . . .
H20C H 0.343125 0.387416 -0.084329 0.206 Uiso 1 1 calc R U . . .
C21 C 0.1331(7) 0.5924(14) -0.0890(4) 0.143(4) Uani 1 1 d . . . . .
H21A H 0.085850 0.655049 -0.055596 0.214 Uiso 1 1 calc R U . . .
H21B H 0.129950 0.434029 -0.086477 0.214 Uiso 1 1 calc R U . . .
H21C H 0.101491 0.639951 -0.145490 0.214 Uiso 1 1 calc R U . . .
C22 C 0.8333(5) 0.5343(11) 0.5742(3) 0.074(2) Uani 1 1 d . . . . .
H22A H 0.897786 0.603646 0.615208 0.110 Uiso 1 1 calc R U . . .
H22B H 0.854678 0.384095 0.566312 0.110 Uiso 1 1 calc R U . . .
H22C H 0.761538 0.536175 0.592676 0.110 Uiso 1 1 calc R U . . .
C23 C 0.8527(5) 0.5960(11) 0.2566(3) 0.069(2) Uani 1 1 d . . . . .
H23A H 0.845177 0.507481 0.207127 0.083 Uiso 1 1 calc R U . . .
H23B H 0.885679 0.738510 0.247661 0.083 Uiso 1 1 calc R U . . .
C24 C 0.5194(5) 0.2451(9) 0.3351(3) 0.0655(19) Uani 1 1 d . . . . .
H24A H 0.537577 0.157241 0.384726 0.098 Uiso 1 1 calc R U . . .
H24B H 0.588180 0.248570 0.313380 0.098 Uiso 1 1 calc R U . . .
H24C H 0.452165 0.181643 0.294579 0.098 Uiso 1 1 calc R U . . .
C25 C 0.1074(5) 0.6599(13) 0.1517(3) 0.097(3) Uani 1 1 d . . . . .
H25A H 0.064509 0.691896 0.095206 0.146 Uiso 1 1 calc R U . . .
H25B H 0.079898 0.756521 0.188172 0.146 Uiso 1 1 calc R U . . .
H25C H 0.093200 0.509077 0.164201 0.146 Uiso 1 1 calc R U . . .

loop_
_atom_site_aniso_label
_atom_site_aniso_U_11
_atom_site_aniso_U_22
_atom_site_aniso_U_33
_atom_site_aniso_U_23
_atom_site_aniso_U_13
_atom_site_aniso_U_12
O1 0.064(3) 0.053(3) 0.122(4) 0.022(3) 0.017(3) -0.014(3)
O2 0.055(3) 0.073(3) 0.088(3) 0.014(3) 0.021(2) 0.003(3)
C1 0.051(5) 0.049(4) 0.094(6) 0.000(4) 0.016(4) -0.001(3)
C2 0.071(5) 0.071(5) 0.063(5) -0.014(4) 0.010(4) -0.003(4)
C3 0.045(4) 0.063(4) 0.046(4) -0.006(3) 0.009(3) 0.003(4)
C4 0.049(4) 0.044(4) 0.048(4) -0.006(3) 0.014(3) -0.006(3)
C5 0.047(4) 0.037(3) 0.058(4) 0.002(3) 0.020(3) -0.003(3)
C6 0.045(4) 0.052(4) 0.054(4) 0.008(3) 0.019(3) 0.004(3)
C7 0.062(4) 0.058(4) 0.052(4) 0.000(3) 0.027(3) 0.013(4)
C8 0.058(4) 0.053(4) 0.044(3) -0.001(3) 0.016(3) 0.007(3)
C9 0.054(4) 0.035(3) 0.041(3) 0.003(3) 0.016(3) 0.005(3)
C10 0.043(3) 0.042(3) 0.050(4) -0.001(3) 0.011(3) -0.003(3)
C11 0.048(3) 0.047(3) 0.046(3) 0.003(3) 0.017(3) -0.003(3)
C12 0.055(4) 0.070(4) 0.050(4) 0.005(4) 0.020(3) -0.014(4)
C13 0.053(4) 0.079(5) 0.050(4) 0.007(4) 0.008(3) -0.010(4)
C14 0.043(4) 0.052(4) 0.050(4) -0.002(3) 0.012(3) 0.005(3)
C15 0.038(3) 0.070(5) 0.051(4) 0.000(3) 0.006(3) 0.003(3)
C16 0.091(6) 0.061(5) 0.055(4) -0.003(3) 0.014(4) 0.017(4)
C17 0.110(6) 0.080(5) 0.056(4) 0.015(4) 0.015(4) 0.018(5)
C18 0.071(5) 0.087(6) 0.058(5) 0.014(4) 0.014(4) 0.002(5)
C19 0.103(7) 0.074(5) 0.067(5) 0.009(4) 0.020(5) -0.003(6)
C20 0.220(11) 0.101(7) 0.103(7) -0.005(6) 0.062(7) 0.024(8)
C21 0.163(9) 0.135(9) 0.102(7) -0.005(6) -0.011(6) -0.059(8)
C22 0.063(4) 0.103(6) 0.050(4) 0.002(4) 0.008(3) 0.002(5)
C23 0.057(4) 0.083(5) 0.072(5) 0.022(4) 0.027(4) 0.012(4)
C24 0.083(5) 0.041(4) 0.068(4) -0.002(3) 0.013(4) -0.004(4)
C25 0.053(4) 0.152(8) 0.081(5) 0.014(6) 0.009(4) -0.012(6)

loop_
_atom_type_symbol
_atom_type_description
_atom_type_scat_dispersion_real
_atom_type_scat_dispersion_imag
_atom_type_scat_source
C C 0.0181 0.0091 'International Tables Vol C Tables 4.2.6.8 and 6.1.1.4'
H H 0.0000 0.0000 'International Tables Vol C Tables 4.2.6.8 and 6.1.1.4'
O O 0.0492 0.0322 'International Tables Vol C Tables 4.2.6.8 and 6.1.1.4'

loop_
_geom_angle_atom_site_label_1
_geom_angle_atom_site_label_2
_geom_angle_atom_site_label_3
_geom_angle
_geom_angle_site_symmetry_1
_geom_angle_site_symmetry_3
_geom_angle_publ_flag
C23 O2 H2 109.5 . . ?
O1 C1 C2 128.7(7) . . ?
O1 C1 C5 123.7(7) . . ?
C2 C1 C5 107.6(6) . . ?
C3 C2 C1 111.7(6) . . ?
C3 C2 H2A 124.2 . . ?
C1 C2 H2A 124.2 . . ?
C2 C3 C22 127.4(6) . . ?
C2 C3 C4 112.2(6) . . ?
C22 C3 C4 120.4(5) . . ?
C3 C4 C11 114.0(4) . . ?
C3 C4 C5 102.8(4) . . ?
C11 C4 C5 112.8(4) . . ?
C3 C4 H4 109.0 . . ?
C11 C4 H4 109.0 . . ?
C5 C4 H4 109.0 . . ?
C1 C5 C6 119.5(5) . . ?
C1 C5 C4 105.7(5) . . ?
C6 C5 C4 113.1(4) . . ?
C1 C5 H5 105.9 . . ?
C6 C5 H5 105.9 . . ?
C4 C5 H5 105.9 . . ?
C7 C6 C5 126.1(5) . . ?
C7 C6 C23 119.3(5) . . ?
C5 C6 C23 114.6(5) . . ?
C6 C7 C8 133.1(5) . . ?
C6 C7 H7 113.4 . . ?
C8 C7 H7 113.4 . . ?
C7 C8 C9 122.0(4) . . ?
C7 C8 H8A 106.8 . . ?
C9 C8 H8A 106.8 . . ?
C7 C8 H8B 106.8 . . ?
C9 C8 H8B 106.8 . . ?
H8A C8 H8B 106.7 . . ?
C8 C9 C14 115.7(4) . . ?
C8 C9 C10 114.2(4) . . ?
C14 C9 C10 106.3(4) . . ?
C8 C9 H9 106.7 . . ?
C14 C9 H9 106.7 . . ?
C10 C9 H9 106.7 . . ?
C11 C10 C12 108.7(4) . . ?
C11 C10 C24 109.2(5) . . ?
C12 C10 C24 107.1(5) . . ?
C11 C10 C9 115.7(5) . . ?
C12 C10 C9 102.1(4) . . ?
C24 C10 C9 113.3(5) . . ?
C4 C11 C10 117.1(4) . . ?
C4 C11 H11A 108.0 . . ?
C10 C11 H11A 108.0 . . ?
C4 C11 H11B 108.0 . . ?
C10 C11 H11B 108.0 . . ?
H11A C11 H11B 107.3 . . ?
C13 C12 C10 105.1(4) . . ?
C13 C12 H12A 110.7 . . ?
C10 C12 H12A 110.7 . . ?
C13 C12 H12B 110.7 . . ?
C10 C12 H12B 110.7 . . ?
H12A C12 H12B 108.8 . . ?
C14 C13 C12 102.1(5) . . ?
C14 C13 H13A 111.4 . . ?
C12 C13 H13A 111.4 . . ?
C14 C13 H13B 111.4 . . ?
C12 C13 H13B 111.4 . . ?
H13A C13 H13B 109.2 . . ?
C13 C14 C15 117.4(5) . . ?
C13 C14 C9 104.7(4) . . ?
C15 C14 C9 117.1(4) . . ?
C13 C14 H14 105.5 . . ?
C15 C14 H14 105.5 . . ?
C9 C14 H14 105.5 . . ?
C25 C15 C14 109.8(4) . . ?
C25 C15 C16 110.4(6) . . ?
C14 C15 C16 110.6(5) . . ?
C25 C15 H15 108.7 . . ?
C14 C15 H15 108.7 . . ?
C16 C15 H15 108.7 . . ?
C17 C16 C15 116.1(5) . . ?
C17 C16 H16A 108.3 . . ?
C15 C16 H16A 108.3 . . ?
C17 C16 H16B 108.3 . . ?
C15 C16 H16B 108.3 . . ?
H16A C16 H16B 107.4 . . ?
C18 C17 C16 110.0(5) . . ?
C18 C17 H17A 109.7 . . ?
C16 C17 H17A 109.7 . . ?
C18 C17 H17B 109.7 . . ?
C16 C17 H17B 109.7 . . ?
H17A C17 H17B 108.2 . . ?
C19 C18 C17 128.3(8) . . ?
C19 C18 H18 115.8 . . ?
C17 C18 H18 115.8 . . ?
C18 C19 C21 124.5(8) . . ?
C18 C19 C20 120.7(8) . . ?
C21 C19 C20 114.8(8) . . ?
C19 C20 H20A 109.5 . . ?
C19 C20 H20B 109.5 . . ?
H20A C20 H20B 109.5 . . ?
C19 C20 H20C 109.5 . . ?
H20A C20 H20C 109.5 . . ?
H20B C20 H20C 109.5 . . ?
C19 C21 H21A 109.5 . . ?
C19 C21 H21B 109.5 . . ?
H21A C21 H21B 109.5 . . ?
C19 C21 H21C 109.5 . . ?
H21A C21 H21C 109.5 . . ?
H21B C21 H21C 109.5 . . ?
C3 C22 H22A 109.5 . . ?
C3 C22 H22B 109.5 . . ?
H22A C22 H22B 109.5 . . ?
C3 C22 H22C 109.5 . . ?
H22A C22 H22C 109.5 . . ?
H22B C22 H22C 109.5 . . ?
O2 C23 C6 112.8(4) . . ?
O2 C23 H23A 109.0 . . ?
C6 C23 H23A 109.0 . . ?
O2 C23 H23B 109.0 . . ?
C6 C23 H23B 109.0 . . ?
H23A C23 H23B 107.8 . . ?
C10 C24 H24A 109.5 . . ?
C10 C24 H24B 109.5 . . ?
H24A C24 H24B 109.5 . . ?
C10 C24 H24C 109.5 . . ?
H24A C24 H24C 109.5 . . ?
H24B C24 H24C 109.5 . . ?
C15 C25 H25A 109.5 . . ?
C15 C25 H25B 109.5 . . ?
H25A C25 H25B 109.5 . . ?
C15 C25 H25C 109.5 . . ?
H25A C25 H25C 109.5 . . ?
H25B C25 H25C 109.5 . . ?

loop_
_geom_bond_atom_site_label_1
_geom_bond_atom_site_label_2
_geom_bond_distance
_geom_bond_site_symmetry_2
_geom_bond_publ_flag
O1 C1 1.218(7) . ?
O2 C23 1.430(6) . ?
O2 H2 0.8200 . ?
C1 C2 1.443(8) . ?
C1 C5 1.508(7) . ?
C2 C3 1.330(8) . ?
C2 H2A 0.9300 . ?
C3 C22 1.492(7) . ?
C3 C4 1.519(7) . ?
C4 C11 1.530(6) . ?
C4 C5 1.549(6) . ?
C4 H4 0.9800 . ?
C5 C6 1.514(6) . ?
C5 H5 0.9800 . ?
C6 C7 1.319(7) . ?
C6 C23 1.519(6) . ?
C7 C8 1.507(6) . ?
C7 H7 0.9300 . ?
C8 C9 1.543(6) . ?
C8 H8A 0.9700 . ?
C8 H8B 0.9700 . ?
C9 C14 1.564(6) . ?
C9 C10 1.583(6) . ?
C9 H9 0.9800 . ?
C10 C11 1.536(6) . ?
C10 C12 1.545(6) . ?
C10 C24 1.548(7) . ?
C11 H11A 0.9700 . ?
C11 H11B 0.9700 . ?
C12 C13 1.519(6) . ?
C12 H12A 0.9700 . ?
C12 H12B 0.9700 . ?
C13 C14 1.519(7) . ?
C13 H13A 0.9700 . ?
C13 H13B 0.9700 . ?
C14 C15 1.528(6) . ?
C14 H14 0.9800 . ?
C15 C25 1.526(6) . ?
C15 C16 1.546(7) . ?
C15 H15 0.9800 . ?
C16 C17 1.541(6) . ?
C16 H16A 0.9700 . ?
C16 H16B 0.9700 . ?
C17 C18 1.493(7) . ?
C17 H17A 0.9700 . ?
C17 H17B 0.9700 . ?
C18 C19 1.317(8) . ?
C18 H18 0.9300 . ?
C19 C21 1.504(9) . ?
C19 C20 1.523(9) . ?
C20 H20A 0.9600 . ?
C20 H20B 0.9600 . ?
C20 H20C 0.9600 . ?
C21 H21A 0.9600 . ?
C21 H21B 0.9600 . ?
C21 H21C 0.9600 . ?
C22 H22A 0.9600 . ?
C22 H22B 0.9600 . ?
C22 H22C 0.9600 . ?
C23 H23A 0.9700 . ?
C23 H23B 0.9700 . ?
C24 H24A 0.9600 . ?
C24 H24B 0.9600 . ?
C24 H24C 0.9600 . ?
C25 H25A 0.9600 . ?
C25 H25B 0.9600 . ?
C25 H25C 0.9600 . ?

loop_
_geom_torsion_atom_site_label_1
_geom_torsion_atom_site_label_2
_geom_torsion_atom_site_label_3
_geom_torsion_atom_site_label_4
_geom_torsion
_geom_torsion_site_symmetry_1
_geom_torsion_site_symmetry_2
_geom_torsion_site_symmetry_3
_geom_torsion_site_symmetry_4
_geom_torsion_publ_flag
O1 C1 C2 C3 179.4(6) . . . . ?
C5 C1 C2 C3 2.4(8) . . . . ?
C1 C2 C3 C22 175.0(5) . . . . ?
C1 C2 C3 C4 -1.1(8) . . . . ?
C2 C3 C4 C11 -123.2(6) . . . . ?
C22 C3 C4 C11 60.5(7) . . . . ?
C2 C3 C4 C5 -0.7(7) . . . . ?
C22 C3 C4 C5 -177.0(5) . . . . ?
O1 C1 C5 C6 51.3(9) . . . . ?
C2 C1 C5 C6 -131.5(5) . . . . ?
O1 C1 C5 C4 -179.9(6) . . . . ?
C2 C1 C5 C4 -2.7(6) . . . . ?
C3 C4 C5 C1 2.1(6) . . . . ?
C11 C4 C5 C1 125.3(5) . . . . ?
C3 C4 C5 C6 134.5(5) . . . . ?
C11 C4 C5 C6 -102.2(5) . . . . ?
C1 C5 C6 C7 -156.6(6) . . . . ?
C4 C5 C6 C7 78.1(7) . . . . ?
C1 C5 C6 C23 26.1(8) . . . . ?
C4 C5 C6 C23 -99.2(6) . . . . ?
C5 C6 C7 C8 4.8(11) . . . . ?
C23 C6 C7 C8 -178.0(6) . . . . ?
C6 C7 C8 C9 -12.5(10) . . . . ?
C7 C8 C9 C14 174.0(5) . . . . ?
C7 C8 C9 C10 -62.1(7) . . . . ?
C8 C9 C10 C11 103.0(5) . . . . ?
C14 C9 C10 C11 -128.2(5) . . . . ?
C8 C9 C10 C12 -139.1(5) . . . . ?
C14 C9 C10 C12 -10.3(5) . . . . ?
C8 C9 C10 C24 -24.2(7) . . . . ?
C14 C9 C10 C24 104.6(5) . . . . ?
C3 C4 C11 C10 -177.2(5) . . . . ?
C5 C4 C11 C10 66.0(6) . . . . ?
C12 C10 C11 C4 174.3(5) . . . . ?
C24 C10 C11 C4 57.7(6) . . . . ?
C9 C10 C11 C4 -71.5(6) . . . . ?
C11 C10 C12 C13 156.9(5) . . . . ?
C24 C10 C12 C13 -85.3(6) . . . . ?
C9 C10 C12 C13 34.1(6) . . . . ?
C10 C12 C13 C14 -45.5(6) . . . . ?
C12 C13 C14 C15 169.4(5) . . . . ?
C12 C13 C14 C9 37.7(6) . . . . ?
C8 C9 C14 C13 111.2(5) . . . . ?
C10 C9 C14 C13 -16.8(6) . . . . ?
C8 C9 C14 C15 -20.8(8) . . . . ?
C10 C9 C14 C15 -148.7(5) . . . . ?
C13 C14 C15 C25 40.1(8) . . . . ?
C9 C14 C15 C25 166.0(5) . . . . ?
C13 C14 C15 C16 162.2(5) . . . . ?
C9 C14 C15 C16 -71.9(7) . . . . ?
C25 C15 C16 C17 -70.2(7) . . . . ?
C14 C15 C16 C17 168.0(5) . . . . ?
C15 C16 C17 C18 -66.9(7) . . . . ?
C16 C17 C18 C19 116.9(8) . . . . ?
C17 C18 C19 C21 1.2(12) . . . . ?
C17 C18 C19 C20 -179.1(6) . . . . ?
C7 C6 C23 O2 -125.9(6) . . . . ?
C5 C6 C23 O2 51.6(8) . . . . ?
